data_2204691
loop_
_publ_author_name
'Ramezanipour, Farshid'
'Aghabozorg, Hossein'
'Sheshmani, Shabnam'
'Moghimi, Abolghasem'
'Stoeckli-Evans, Helen'

_publ_section_title
;Bis(1,10-phenanthroline)(pyridine-2,6-dicarboxylato)cadmium(II)--pyridine--2,6-dicarboxylic
 acid--water (1/1/4)
;
_journal_issue 12
_journal_name_full 'Acta Crystallographica Section E'
_journal_page_first m1803
_journal_page_last m1805
_journal_paper_doi 10.1107/S160053680402803X
_journal_volume 60
_journal_year 2004
_chemical_formula_iupac '[Cd (C7 H3 N O4) (C12 H8 N2)2], C7 H5 N O4, 4H2 O'
_chemical_formula_moiety 'C31 H19 Cd N5 O4, C7 H5 N O4, 4H2 O'
_chemical_formula_sum 'C38 H32 Cd N6 O12'
_chemical_formula_weight 877.10
_chemical_name_systematic
;Bis(1,10-phenanthroline)(pyridine-2,6-dicarboxylato)cadmium(II)--pyridine-2,6-
dicarboxylic
 acid--water (1/1/4)
;
_space_group_IT_number 2
_symmetry_cell_setting triclinic
_symmetry_space_group_name_Hall '-P 1'
_symmetry_space_group_name_H-M 'P -1'
_atom_sites_solution_hydrogens geom
_atom_sites_solution_primary direct
_atom_sites_solution_secondary difmap
_audit_creation_method SHELXL-97
_cell_angle_alpha 67.355(5)
_cell_angle_beta 74.854(5)
_cell_angle_gamma 74.044(5)
_cell_formula_units_Z 2
_cell_length_a 10.9455(7)
_cell_length_b 12.1212(8)
_cell_length_c 15.5145(11)
_cell_measurement_reflns_used 29056
_cell_measurement_temperature 173(2)
_cell_measurement_theta_max 29.61
_cell_measurement_theta_min 1.89
_cell_volume 1798.2(2)
_computing_cell_refinement X-AREA
_computing_data_collection 'X-AREA (Stoe & Cie, 2003)'
_computing_data_reduction 'X-RED32 (Stoe & Cie, 2003)'
_computing_molecular_graphics 'PLATON  (Spek, 2003)'
_computing_publication_material SHELXL97
_computing_structure_refinement 'SHELXL97 (Sheldrick, 1997)'
_computing_structure_solution 'SHELXS97 (Sheldrick, 1997)'
_diffrn_ambient_temperature 173(2)
_diffrn_measured_fraction_theta_full 0.991
_diffrn_measured_fraction_theta_max 0.991
_diffrn_measurement_device_type 'Stoe IPDS-2 Image Plate'
_diffrn_measurement_method \w
_diffrn_radiation_monochromator graphite
_diffrn_radiation_source 'fine-focus sealed tube'
_diffrn_radiation_type MoK\a
_diffrn_radiation_wavelength 0.71073
_diffrn_reflns_av_R_equivalents 0.0292
_diffrn_reflns_av_sigmaI/netI 0.0284
_diffrn_reflns_limit_h_max 14
_diffrn_reflns_limit_h_min -14
_diffrn_reflns_limit_k_max 16
_diffrn_reflns_limit_k_min -16
_diffrn_reflns_limit_l_max 21
_diffrn_reflns_limit_l_min -21
_diffrn_reflns_number 26165
_diffrn_reflns_theta_full 29.22
_diffrn_reflns_theta_max 29.22
_diffrn_reflns_theta_min 1.86
_diffrn_standards_decay_% 0
_diffrn_standards_interval_count 0
_diffrn_standards_interval_time 0
_diffrn_standards_number 0
_exptl_absorpt_coefficient_mu 0.683
_exptl_absorpt_correction_type none
_exptl_crystal_colour colourless
_exptl_crystal_density_diffrn 1.620
_exptl_crystal_density_meas ?
_exptl_crystal_density_method 'not measured'
_exptl_crystal_description block
_exptl_crystal_F_000 892
_exptl_crystal_size_max 0.35
_exptl_crystal_size_mid 0.30
_exptl_crystal_size_min 0.22
_refine_diff_density_max 0.761
_refine_diff_density_min -0.645
_refine_ls_extinction_method none
_refine_ls_goodness_of_fit_ref 1.023
_refine_ls_hydrogen_treatment mixed
_refine_ls_matrix_type full
_refine_ls_number_parameters 554
_refine_ls_number_reflns 9657
_refine_ls_number_restraints 3
_refine_ls_restrained_S_all 1.023
_refine_ls_R_factor_all 0.0341
_refine_ls_R_factor_gt 0.0273
_refine_ls_shift/su_max 0.014
_refine_ls_shift/su_mean 0.000
_refine_ls_structure_factor_coef Fsqd
_refine_ls_weighting_details 'calc w = 1/[\s^2^(Fo^2^)+(0.0435P)^2^+0.2854P] where P = (Fo^2^+2Fc^2^)/3'
_refine_ls_weighting_scheme calc
_refine_ls_wR_factor_gt 0.0680
_refine_ls_wR_factor_ref 0.0700
_reflns_number_gt 8530
_reflns_number_total 9657
_reflns_threshold_expression I>2\s(I)
_cod_data_source_file hb6114.cif
_cod_data_source_block I
_cod_depositor_comments
;
The following automatic conversions were performed:

'_exptl_crystal_density_meas' value 'none' was changed to '?' - the
value is perceived as not measured.

Automatic conversion script
Id: cif_fix_values 3008 2015-01-20 13:52:24Z robertas 
;
_cod_database_code 2204691
_cod_database_fobs_code 2204691

loop_
_symmetry_equiv_pos_as_xyz
'x, y, z'
'-x, -y, -z'

loop_
_atom_site_label
_atom_site_fract_x
_atom_site_fract_y
_atom_site_fract_z
_atom_site_U_iso_or_equiv
_atom_site_adp_type
_atom_site_calc_flag
_atom_site_refinement_flags
_atom_site_occupancy
_atom_site_type_symbol
Cd1 0.286318(11) 0.391949(11) 0.260373(8) 0.02091(4) Uani d . 1 Cd
O1 0.33209(13) 0.58493(12) 0.24417(10) 0.0292(3) Uani d . 1 O
O2 0.44904(14) 0.66857(12) 0.29158(11) 0.0343(3) Uani d . 1 O
O3 0.42235(13) 0.19105(12) 0.26360(11) 0.0325(3) Uani d . 1 O
O4 0.60534(17) 0.06196(15) 0.30128(14) 0.0494(4) Uani d . 1 O
N1 0.18738(14) 0.29722(13) 0.42221(10) 0.0239(3) Uani d . 1 N
N2 0.08147(14) 0.50864(12) 0.29547(10) 0.0219(3) Uani d . 1 N
N3 0.15661(14) 0.29616(12) 0.21565(10) 0.0227(3) Uani d . 1 N
N4 0.28473(14) 0.48037(13) 0.09760(10) 0.0232(3) Uani d . 1 N
N5 0.48645(14) 0.36640(13) 0.29597(10) 0.0224(3) Uani d . 1 N
C1 0.23964(19) 0.19682(16) 0.48559(13) 0.0291(4) Uani d . 1 C
H1A 0.3273 0.1611 0.4690 0.035 Uiso calc R 1 H
C2 0.1723(2) 0.14079(16) 0.57570(13) 0.0324(4) Uani d . 1 C
H2A 0.2137 0.0691 0.6188 0.039 Uiso calc R 1 H
C3 0.0458(2) 0.19128(16) 0.60043(13) 0.0302(4) Uani d . 1 C
H3A -0.0020 0.1540 0.6608 0.036 Uiso calc R 1 H
C4 -0.01318(17) 0.29908(15) 0.53586(12) 0.0242(3) Uani d . 1 C
C5 -0.14265(18) 0.36027(17) 0.55890(13) 0.0286(4) Uani d . 1 C
H5A -0.1931 0.3259 0.6188 0.034 Uiso calc R 1 H
C6 -0.19457(17) 0.46630(17) 0.49685(13) 0.0275(3) Uani d . 1 C
H6A -0.2806 0.5055 0.5138 0.033 Uiso calc R 1 H
C7 -0.12065(16) 0.52011(15) 0.40541(12) 0.0230(3) Uani d . 1 C
C8 -0.16934(17) 0.63205(16) 0.33910(14) 0.0282(3) Uani d . 1 C
H8A -0.2550 0.6743 0.3530 0.034 Uiso calc R 1 H
C9 -0.09137(18) 0.67894(16) 0.25444(14) 0.0293(4) Uani d . 1 C
H9A -0.1221 0.7545 0.2093 0.035 Uiso calc R 1 H
C10 0.03378(18) 0.61445(16) 0.23530(13) 0.0264(3) Uani d . 1 C
H10A 0.0870 0.6480 0.1766 0.032 Uiso calc R 1 H
C11 0.00647(16) 0.46142(14) 0.38006(11) 0.0205(3) Uani d . 1 C
C12 0.06257(16) 0.34889(14) 0.44710(11) 0.0209(3) Uani d . 1 C
C13 0.09550(18) 0.20635(16) 0.27273(13) 0.0272(3) Uani d . 1 C
H13A 0.0998 0.1762 0.3384 0.033 Uiso calc R 1 H
C14 0.02489(19) 0.15398(17) 0.24042(14) 0.0308(4) Uani d . 1 C
H14A -0.0179 0.0902 0.2836 0.037 Uiso calc R 1 H
C15 0.01855(18) 0.19604(16) 0.14583(14) 0.0299(4) Uani d . 1 C
H15A -0.0284 0.1614 0.1226 0.036 Uiso calc R 1 H
C16 0.08236(16) 0.29113(15) 0.08331(13) 0.0238(3) Uani d . 1 C
C17 0.07997(18) 0.33902(17) -0.01663(13) 0.0293(4) Uani d . 1 C
H17A 0.0346 0.3060 -0.0424 0.035 Uiso calc R 1 H
C18 0.14195(18) 0.43093(17) -0.07439(13) 0.0293(4) Uani d . 1 C
H18A 0.1393 0.4618 -0.1403 0.035 Uiso calc R 1 H
C19 0.21175(16) 0.48251(16) -0.03758(12) 0.0244(3) Uani d . 1 C
C20 0.27499(19) 0.57982(18) -0.09557(13) 0.0308(4) Uani d . 1 C
H20A 0.2719 0.6143 -0.1615 0.037 Uiso calc R 1 H
C21 0.3409(2) 0.62457(18) -0.05670(13) 0.0332(4) Uani d . 1 C
H21A 0.3839 0.6902 -0.0950 0.040 Uiso calc R 1 H
C22 0.34385(18) 0.57191(17) 0.04043(13) 0.0288(4) Uani d . 1 C
H22A 0.3903 0.6029 0.0670 0.035 Uiso calc R 1 H
C23 0.21786(15) 0.43604(14) 0.05959(12) 0.0210(3) Uani d . 1 C
C24 0.15052(15) 0.33883(14) 0.12195(12) 0.0206(3) Uani d . 1 C
C25 0.51694(17) 0.45867(16) 0.30784(12) 0.0256(3) Uani d . 1 C
C26 0.62826(19) 0.44291(19) 0.34230(15) 0.0345(4) Uani d . 1 C
H26A 0.6488 0.5094 0.3501 0.041 Uiso calc R 1 H
C27 0.70828(19) 0.3296(2) 0.36502(16) 0.0367(4) Uani d . 1 C
H27A 0.7836 0.3167 0.3900 0.044 Uiso calc R 1 H
C28 0.67755(18) 0.23469(18) 0.35103(14) 0.0320(4) Uani d . 1 C
H28A 0.7317 0.1562 0.3654 0.038 Uiso calc R 1 H
C29 0.56562(17) 0.25717(16) 0.31547(12) 0.0252(3) Uani d . 1 C
C30 0.42502(17) 0.58099(16) 0.27872(12) 0.0251(3) Uani d . 1 C
C31 0.52945(18) 0.15999(17) 0.29266(14) 0.0295(4) Uani d . 1 C
O5 0.47513(15) 0.22726(14) 0.02951(12) 0.0420(4) Uani d . 1 O
O6 0.37609(13) 0.09504(11) 0.15643(10) 0.0273(3) Uani d . 1 O
H6 0.395(3) 0.128(3) 0.186(2) 0.050(8) Uiso d . 1 H
O7 0.09054(19) -0.13724(16) 0.01124(15) 0.0556(5) Uani d . 1 O
O8 0.11806(17) -0.13037(15) 0.14442(13) 0.0454(4) Uani d . 1 O
H8 0.170(3) -0.120(3) 0.170(2) 0.069(10) Uiso d . 1 H
N6 0.28149(14) 0.02533(12) 0.04976(10) 0.0237(3) Uani d . 1 N
C32 0.36116(16) 0.10425(14) 0.00444(12) 0.0239(3) Uani d . 1 C
C33 0.39883(19) 0.14491(17) -0.09342(14) 0.0326(4) Uani d . 1 C
H33A 0.4538 0.2027 -0.1235 0.039 Uiso calc R 1 H
C34 0.3542(2) 0.0991(2) -0.14633(15) 0.0391(5) Uani d . 1 C
H34A 0.3805 0.1232 -0.2132 0.047 Uiso calc R 1 H
C35 0.2714(2) 0.01831(19) -0.10069(15) 0.0373(4) Uani d . 1 C
H35A 0.2391 -0.0138 -0.1353 0.045 Uiso calc R 1 H
C36 0.23650(18) -0.01488(16) -0.00255(14) 0.0289(4) Uani d . 1 C
C37 0.41044(17) 0.14912(15) 0.06435(14) 0.0264(3) Uani d . 1 C
C38 0.1429(2) -0.09958(18) 0.05117(17) 0.0374(4) Uani d . 1 C
O1W 0.4689(3) 0.3036(4) 0.5630(2) 0.1189(14) Uani d D 1 O
H1WA 0.510(6) 0.327(5) 0.595(4) 0.178 Uiso d D 1 H
H1WB 0.500(6) 0.2145(18) 0.585(4) 0.178 Uiso d D 1 H
O2W 0.26472(17) 0.88095(15) 0.25841(12) 0.0389(3) Uani d . 1 O
H2WA 0.297(3) 0.931(3) 0.225(2) 0.045(8) Uiso d . 1 H
H2WB 0.318(3) 0.821(3) 0.267(2) 0.065(10) Uiso d . 1 H
O3W 1.0603(5) -0.0639(5) 0.5253(4) 0.0864(15) Uani d P 0.50 O
H3WA 1.0000 0.0000 0.5000 0.130 Uiso d S 1 H
H3WB 1.1586 -0.0729 0.4770 0.130 Uiso d P 0.50 H
O4W 0.6981(6) 0.0491(4) 0.5985(3) 0.0810(14) Uani d P 0.50 O
O5W 0.8023(5) 0.0804(4) 0.5576(3) 0.0621(10) Uani d P 0.50 O
O6W 0.5441(4) 0.0768(4) 0.5463(3) 0.0655(11) Uani d P 0.50 O

loop_
_atom_site_aniso_label
_atom_site_aniso_U_11
_atom_site_aniso_U_22
_atom_site_aniso_U_33
_atom_site_aniso_U_12
_atom_site_aniso_U_13
_atom_site_aniso_U_23
Cd1 0.01862(6) 0.02497(6) 0.02207(6) -0.00672(4) -0.00509(4) -0.00839(4)
O1 0.0266(6) 0.0287(6) 0.0366(7) -0.0066(5) -0.0111(5) -0.0114(5)
O2 0.0377(8) 0.0292(6) 0.0434(8) -0.0128(6) -0.0119(6) -0.0128(6)
O3 0.0271(7) 0.0348(7) 0.0471(8) -0.0007(5) -0.0149(6) -0.0242(6)
O4 0.0476(9) 0.0390(8) 0.0754(12) 0.0106(7) -0.0344(9) -0.0318(8)
N1 0.0239(7) 0.0244(6) 0.0248(7) -0.0051(5) -0.0064(5) -0.0082(5)
N2 0.0216(7) 0.0233(6) 0.0230(6) -0.0075(5) -0.0057(5) -0.0070(5)
N3 0.0216(7) 0.0224(6) 0.0260(7) -0.0052(5) -0.0063(5) -0.0082(5)
N4 0.0204(7) 0.0274(7) 0.0254(7) -0.0081(5) -0.0046(5) -0.0101(5)
N5 0.0192(6) 0.0291(7) 0.0222(6) -0.0066(5) -0.0036(5) -0.0109(5)
C1 0.0303(9) 0.0268(8) 0.0300(9) -0.0020(7) -0.0095(7) -0.0093(7)
C2 0.0444(11) 0.0239(8) 0.0283(8) -0.0070(7) -0.0120(8) -0.0043(7)
C3 0.0421(11) 0.0258(8) 0.0231(8) -0.0133(7) -0.0033(7) -0.0056(6)
C4 0.0298(9) 0.0248(7) 0.0232(7) -0.0118(6) -0.0044(6) -0.0095(6)
C5 0.0293(9) 0.0322(9) 0.0282(8) -0.0140(7) 0.0032(7) -0.0144(7)
C6 0.0233(8) 0.0327(8) 0.0327(9) -0.0098(7) -0.0006(7) -0.0175(7)
C7 0.0214(8) 0.0255(7) 0.0290(8) -0.0079(6) -0.0055(6) -0.0136(6)
C8 0.0230(8) 0.0272(8) 0.0399(9) -0.0030(6) -0.0111(7) -0.0147(7)
C9 0.0311(9) 0.0235(8) 0.0347(9) -0.0038(7) -0.0143(7) -0.0069(7)
C10 0.0288(9) 0.0254(8) 0.0269(8) -0.0083(7) -0.0083(7) -0.0065(6)
C11 0.0211(7) 0.0220(7) 0.0235(7) -0.0078(6) -0.0058(6) -0.0094(6)
C12 0.0235(8) 0.0216(7) 0.0228(7) -0.0075(6) -0.0057(6) -0.0097(6)
C13 0.0285(9) 0.0261(8) 0.0281(8) -0.0089(7) -0.0050(7) -0.0080(6)
C14 0.0317(9) 0.0275(8) 0.0367(9) -0.0127(7) -0.0053(7) -0.0101(7)
C15 0.0275(9) 0.0290(8) 0.0423(10) -0.0085(7) -0.0097(7) -0.0174(7)
C16 0.0199(7) 0.0249(7) 0.0317(8) -0.0028(6) -0.0077(6) -0.0138(6)
C17 0.0287(9) 0.0347(9) 0.0338(9) -0.0050(7) -0.0123(7) -0.0180(7)
C18 0.0304(9) 0.0364(9) 0.0268(8) -0.0048(7) -0.0106(7) -0.0144(7)
C19 0.0226(8) 0.0294(8) 0.0244(8) -0.0044(6) -0.0052(6) -0.0122(6)
C20 0.0316(9) 0.0375(9) 0.0219(8) -0.0100(8) -0.0033(7) -0.0073(7)
C21 0.0353(10) 0.0389(10) 0.0267(8) -0.0186(8) -0.0002(7) -0.0081(7)
C22 0.0285(9) 0.0355(9) 0.0268(8) -0.0159(7) -0.0025(7) -0.0101(7)
C23 0.0175(7) 0.0230(7) 0.0251(7) -0.0030(6) -0.0049(6) -0.0109(6)
C24 0.0166(7) 0.0207(7) 0.0268(7) -0.0014(5) -0.0054(6) -0.0110(6)
C25 0.0220(8) 0.0318(8) 0.0273(8) -0.0096(6) -0.0041(6) -0.0119(7)
C26 0.0292(9) 0.0398(10) 0.0453(11) -0.0097(8) -0.0129(8) -0.0198(8)
C27 0.0266(9) 0.0473(11) 0.0471(11) -0.0047(8) -0.0172(8) -0.0221(9)
C28 0.0248(9) 0.0378(9) 0.0381(10) 0.0000(7) -0.0135(7) -0.0169(8)
C29 0.0219(8) 0.0320(8) 0.0259(8) -0.0056(6) -0.0058(6) -0.0129(6)
C30 0.0240(8) 0.0286(8) 0.0250(8) -0.0103(6) -0.0023(6) -0.0092(6)
C31 0.0283(9) 0.0331(9) 0.0332(9) -0.0023(7) -0.0108(7) -0.0163(7)
O5 0.0412(8) 0.0389(8) 0.0514(9) -0.0244(7) -0.0031(7) -0.0127(7)
O6 0.0295(6) 0.0256(6) 0.0335(6) -0.0092(5) -0.0061(5) -0.0140(5)
O7 0.0641(12) 0.0497(9) 0.0770(13) -0.0206(8) -0.0324(10) -0.0273(9)
O8 0.0485(9) 0.0433(8) 0.0515(9) -0.0272(7) -0.0154(8) -0.0067(7)
N6 0.0240(7) 0.0203(6) 0.0295(7) -0.0038(5) -0.0074(6) -0.0101(5)
C32 0.0202(8) 0.0193(7) 0.0303(8) -0.0005(6) -0.0046(6) -0.0086(6)
C33 0.0258(9) 0.0301(9) 0.0320(9) 0.0007(7) -0.0023(7) -0.0058(7)
C34 0.0363(11) 0.0446(11) 0.0288(9) 0.0072(9) -0.0084(8) -0.0131(8)
C35 0.0395(11) 0.0390(10) 0.0385(10) 0.0062(8) -0.0175(9) -0.0211(8)
C36 0.0289(9) 0.0251(8) 0.0384(9) -0.0007(7) -0.0136(7) -0.0151(7)
C37 0.0205(8) 0.0218(7) 0.0382(9) -0.0048(6) -0.0038(7) -0.0121(7)
C38 0.0387(11) 0.0277(9) 0.0551(12) -0.0070(8) -0.0203(9) -0.0157(8)
O1W 0.0567(15) 0.231(4) 0.089(2) 0.024(2) -0.0220(14) -0.106(3)
O2W 0.0426(9) 0.0269(7) 0.0418(8) -0.0127(7) -0.0075(7) -0.0018(6)
O3W 0.087(4) 0.098(4) 0.094(4) -0.046(3) 0.004(3) -0.048(3)
O4W 0.122(5) 0.066(3) 0.061(3) -0.028(3) -0.006(3) -0.027(2)
O5W 0.084(3) 0.053(2) 0.054(2) -0.019(2) -0.029(2) -0.0087(17)
O6W 0.062(2) 0.077(3) 0.0388(18) -0.010(2) -0.0090(17) -0.0017(18)

loop_
_atom_type_symbol
_atom_type_description
_atom_type_scat_dispersion_real
_atom_type_scat_dispersion_imag
_atom_type_scat_source
C C 0.0033 0.0016 'International Tables Vol C Tables 4.2.6.8 and 6.1.1.4'
H H 0.0000 0.0000 'International Tables Vol C Tables 4.2.6.8 and 6.1.1.4'
Cd Cd -0.8075 1.2024 'International Tables Vol C Tables 4.2.6.8 and 6.1.1.4'
N N 0.0061 0.0033 'International Tables Vol C Tables 4.2.6.8 and 6.1.1.4'
O O 0.0106 0.0060 'International Tables Vol C Tables 4.2.6.8 and 6.1.1.4'

loop_
_geom_angle_atom_site_label_1
_geom_angle_atom_site_label_2
_geom_angle_atom_site_label_3
_geom_angle
_geom_angle_publ_flag
N5 Cd1 N4 112.20(5) yes
N5 Cd1 N2 134.15(5) yes
N4 Cd1 N2 91.68(5) yes
N5 Cd1 N1 95.06(5) yes
N4 Cd1 N1 152.60(5) yes
N2 Cd1 N1 69.84(5) yes
N5 Cd1 N3 143.10(5) yes
N4 Cd1 N3 70.38(5) yes
N2 Cd1 N3 80.83(5) yes
N1 Cd1 N3 86.37(5) yes
N5 Cd1 O1 68.51(5) yes
N4 Cd1 O1 84.32(5) yes
N2 Cd1 O1 76.11(5) yes
N1 Cd1 O1 109.30(5) yes
N3 Cd1 O1 145.06(5) yes
N5 Cd1 O3 67.63(5) yes
N4 Cd1 O3 99.04(5) yes
N2 Cd1 O3 148.90(5) yes
N1 Cd1 O3 88.55(5) yes
N3 Cd1 O3 75.57(4) yes
O1 Cd1 O3 133.73(4) yes
C30 O1 Cd1 117.46(11) ?
C31 O3 Cd1 118.61(11) ?
C1 N1 C12 117.92(15) ?
C1 N1 Cd1 126.61(12) ?
C12 N1 Cd1 115.31(10) ?
C10 N2 C11 118.70(15) ?
C10 N2 Cd1 123.42(12) ?
C11 N2 Cd1 117.79(11) ?
C13 N3 C24 118.40(14) ?
C13 N3 Cd1 126.67(12) ?
C24 N3 Cd1 114.91(10) ?
C22 N4 C23 118.43(15) ?
C22 N4 Cd1 123.91(11) ?
C23 N4 Cd1 117.66(10) ?
C25 N5 C29 119.64(15) ?
C25 N5 Cd1 119.07(12) ?
C29 N5 Cd1 120.85(11) ?
N1 C1 C2 123.47(18) ?
N1 C1 H1A 118.3 ?
C2 C1 H1A 118.3 ?
C3 C2 C1 118.80(17) ?
C3 C2 H2A 120.6 ?
C1 C2 H2A 120.6 ?
C2 C3 C4 119.70(16) ?
C2 C3 H3A 120.1 ?
C4 C3 H3A 120.1 ?
C12 C4 C3 117.30(16) ?
C12 C4 C5 120.00(16) ?
C3 C4 C5 122.65(16) ?
C6 C5 C4 121.19(16) ?
C6 C5 H5A 119.4 ?
C4 C5 H5A 119.4 ?
C5 C6 C7 120.60(17) ?
C5 C6 H6A 119.7 ?
C7 C6 H6A 119.7 ?
C11 C7 C8 117.60(16) ?
C11 C7 C6 119.64(16) ?
C8 C7 C6 122.75(16) ?
C9 C8 C7 119.16(17) ?
C9 C8 H8A 120.4 ?
C7 C8 H8A 120.4 ?
C8 C9 C10 119.33(16) ?
C8 C9 H9A 120.3 ?
C10 C9 H9A 120.3 ?
N2 C10 C9 122.88(17) ?
N2 C10 H10A 118.6 ?
C9 C10 H10A 118.6 ?
N2 C11 C7 122.31(15) ?
N2 C11 C12 117.96(15) ?
C7 C11 C12 119.69(15) ?
N1 C12 C4 122.78(15) ?
N1 C12 C11 118.33(14) ?
C4 C12 C11 118.87(15) ?
N3 C13 C14 122.97(17) ?
N3 C13 H13A 118.5 ?
C14 C13 H13A 118.5 ?
C15 C14 C13 119.12(16) ?
C15 C14 H14A 120.4 ?
C13 C14 H14A 120.4 ?
C14 C15 C16 119.38(16) ?
C14 C15 H15A 120.3 ?
C16 C15 H15A 120.3 ?
C15 C16 C24 117.71(16) ?
C15 C16 C17 122.16(15) ?
C24 C16 C17 120.13(15) ?
C18 C17 C16 120.43(15) ?
C18 C17 H17A 119.8 ?
C16 C17 H17A 119.8 ?
C17 C18 C19 121.09(16) ?
C17 C18 H18A 119.5 ?
C19 C18 H18A 119.5 ?
C23 C19 C20 117.80(15) ?
C23 C19 C18 119.79(15) ?
C20 C19 C18 122.41(16) ?
C21 C20 C19 119.83(16) ?
C21 C20 H20A 120.1 ?
C19 C20 H20A 120.1 ?
C20 C21 C22 118.73(16) ?
C20 C21 H21A 120.6 ?
C22 C21 H21A 120.6 ?
N4 C22 C21 123.20(16) ?
N4 C22 H22A 118.4 ?
C21 C22 H22A 118.4 ?
N4 C23 C19 122.00(14) ?
N4 C23 C24 118.59(14) ?
C19 C23 C24 119.41(14) ?
N3 C24 C16 122.42(14) ?
N3 C24 C23 118.44(14) ?
C16 C24 C23 119.14(15) ?
N5 C25 C26 121.36(17) ?
N5 C25 C30 115.86(14) ?
C26 C25 C30 122.76(16) ?
C27 C26 C25 119.20(17) ?
C27 C26 H26A 120.4 ?
C25 C26 H26A 120.4 ?
C26 C27 C28 119.28(17) ?
C26 C27 H27A 120.4 ?
C28 C27 H27A 120.4 ?
C27 C28 C29 118.47(18) ?
C27 C28 H28A 120.8 ?
C29 C28 H28A 120.8 ?
N5 C29 C28 122.02(16) ?
N5 C29 C31 116.33(15) ?
C28 C29 C31 121.60(16) ?
O1 C30 O2 125.95(17) ?
O1 C30 C25 116.71(15) ?
O2 C30 C25 117.34(16) ?
O4 C31 O3 126.22(17) ?
O4 C31 C29 118.52(17) ?
O3 C31 C29 115.24(16) ?
C37 O6 H6 111(2) ?
C38 O8 H8 117(2) ?
C36 N6 C32 117.78(16) ?
N6 C32 C33 122.97(17) ?
N6 C32 C37 117.11(15) ?
C33 C32 C37 119.91(16) ?
C32 C33 C34 118.36(18) ?
C32 C33 H33A 120.8 ?
C34 C33 H33A 120.8 ?
C35 C34 C33 119.30(19) ?
C35 C34 H34A 120.4 ?
C33 C34 H34A 120.4 ?
C34 C35 C36 118.22(19) ?
C34 C35 H35A 120.9 ?
C36 C35 H35A 120.9 ?
N6 C36 C35 123.32(18) ?
N6 C36 C38 115.89(17) ?
C35 C36 C38 120.79(17) ?
O5 C37 O6 124.68(18) ?
O5 C37 C32 121.91(18) ?
O6 C37 C32 113.41(14) ?
O7 C38 O8 120.6(2) ?
O7 C38 C36 122.1(2) ?
O8 C38 C36 117.28(16) ?
H1WA O1W H1WB 102(3) ?
H2WA O2W H2WB 107(3) ?
H3WA O3W H3WB 115.3 ?

loop_
_geom_bond_atom_site_label_1
_geom_bond_atom_site_label_2
_geom_bond_site_symmetry_2
_geom_bond_distance
_geom_bond_publ_flag
Cd1 N5 . 2.3080(14) yes
Cd1 N4 . 2.3356(14) yes
Cd1 N2 . 2.3528(15) yes
Cd1 N1 . 2.4162(15) yes
Cd1 N3 . 2.4262(14) yes
Cd1 O1 . 2.4313(12) yes
Cd1 O3 . 2.4700(13) yes
O1 C30 . 1.250(2) ?
O2 C30 . 1.257(2) ?
O3 C31 . 1.274(2) ?
O4 C31 . 1.230(2) ?
N1 C1 . 1.328(2) ?
N1 C12 . 1.359(2) ?
N2 C10 . 1.324(2) ?
N2 C11 . 1.357(2) ?
N3 C13 . 1.329(2) ?
N3 C24 . 1.356(2) ?
N4 C22 . 1.332(2) ?
N4 C23 . 1.363(2) ?
N5 C25 . 1.339(2) ?
N5 C29 . 1.339(2) ?
C1 C2 . 1.402(3) ?
C1 H1A . 0.9500 ?
C2 C3 . 1.370(3) ?
C2 H2A . 0.9500 ?
C3 C4 . 1.412(2) ?
C3 H3A . 0.9500 ?
C4 C12 . 1.410(2) ?
C4 C5 . 1.431(3) ?
C5 C6 . 1.354(3) ?
C5 H5A . 0.9500 ?
C6 C7 . 1.439(2) ?
C6 H6A . 0.9500 ?
C7 C11 . 1.408(2) ?
C7 C8 . 1.413(2) ?
C8 C9 . 1.372(3) ?
C8 H8A . 0.9500 ?
C9 C10 . 1.397(3) ?
C9 H9A . 0.9500 ?
C10 H10A . 0.9500 ?
C11 C12 . 1.449(2) ?
C13 C14 . 1.403(2) ?
C13 H13A . 0.9500 ?
C14 C15 . 1.370(3) ?
C14 H14A . 0.9500 ?
C15 C16 . 1.409(2) ?
C15 H15A . 0.9500 ?
C16 C24 . 1.410(2) ?
C16 C17 . 1.436(3) ?
C17 C18 . 1.354(3) ?
C17 H17A . 0.9500 ?
C18 C19 . 1.438(2) ?
C18 H18A . 0.9500 ?
C19 C23 . 1.404(2) ?
C19 C20 . 1.409(2) ?
C20 C21 . 1.369(3) ?
C20 H20A . 0.9500 ?
C21 C22 . 1.397(3) ?
C21 H21A . 0.9500 ?
C22 H22A . 0.9500 ?
C23 C24 . 1.447(2) ?
C25 C26 . 1.393(2) ?
C25 C30 . 1.522(3) ?
C26 C27 . 1.380(3) ?
C26 H26A . 0.9500 ?
C27 C28 . 1.388(3) ?
C27 H27A . 0.9500 ?
C28 C29 . 1.391(2) ?
C28 H28A . 0.9500 ?
C29 C31 . 1.523(2) ?
O5 C37 . 1.210(2) ?
O6 C37 . 1.321(2) ?
O6 H6 . 0.81(3) ?
O7 C38 . 1.212(2) ?
O8 C38 . 1.319(3) ?
O8 H8 . 0.82(4) ?
N6 C36 . 1.336(2) ?
N6 C32 . 1.338(2) ?
C32 C33 . 1.388(3) ?
C32 C37 . 1.504(2) ?
C33 C34 . 1.390(3) ?
C33 H33A . 0.9500 ?
C34 C35 . 1.378(3) ?
C34 H34A . 0.9500 ?
C35 C36 . 1.391(3) ?
C35 H35A . 0.9500 ?
C36 C38 . 1.507(3) ?
O1W H1WA . 0.906(19) ?
O1W H1WB . 0.985(19) ?
O2W H2WA . 0.74(3) ?
O2W H2WB . 0.79(4) ?
O3W O5W 2_756 1.726(7) ?
O3W O3W 2_756 1.799(12) ?
O3W H3WA . 0.8997 ?
O3W H3WB . 1.1440 ?
O4W O5W . 1.234(7) ?
O5W O3W 2_756 1.726(7) ?

loop_
_geom_hbond_atom_site_label_D
_geom_hbond_atom_site_label_H
_geom_hbond_atom_site_label_A
_geom_hbond_site_symmetry_A
_geom_hbond_distance_DH
_geom_hbond_distance_HA
_geom_hbond_distance_DA
_geom_hbond_angle_DHA
_geom_hbond_publ_flag
O1W H1WA O2 2_666 0.91(7) 1.95(6) 2.797(4) 155(6) yes
O1W H1WB O4W . 0.99(4) 2.51(5) 3.357(7) 144(5) yes
O1W H1WB O6W . 0.99(4) 1.89(3) 2.738(7) 143(5) yes
O2W H2WA O6 1_565 0.74(3) 2.16(3) 2.880(2) 166(3) yes
O2W H2WA N6 1_565 0.74(3) 2.54(3) 3.013(2) 124(3) yes
O2W H2WB O2 . 0.79(4) 1.98(4) 2.762(2) 179(4) yes
O3W H3WA O5W . 0.90 2.22 2.916(8) 134 yes
O6 H6 O3 . 0.81(3) 1.77(3) 2.575(2) 173(3) yes
O8 H8 O2W 1_545 0.83(3) 1.93(3) 2.741(3) 165(3) yes
O8 H8 N6 . 0.83(3) 2.35(3) 2.696(2) 105(2) yes
C2 H2A O4 2_656 0.95 2.45 3.337(3) 155 yes
C8 H8A O1W 2_566 0.95 2.36 3.251(4) 155 yes
C13 H13A O3W 2_656 0.95 2.56 3.220(6) 127 yes
C15 H15A O7 2_555 0.95 2.49 3.346(3) 151 yes
C17 H17A O7 2_555 0.95 2.59 3.427(3) 147 yes
C22 H22A O1 . 0.95 2.59 3.193(2) 122 yes
C33 H33A O2 2_665 0.95 2.59 3.373(3) 140 yes

loop_
_geom_torsion_atom_site_label_1
_geom_torsion_atom_site_label_2
_geom_torsion_atom_site_label_3
_geom_torsion_atom_site_label_4
_geom_torsion
N5 Cd1 O1 C30 -13.56(13)
N4 Cd1 O1 C30 -130.13(14)
N2 Cd1 O1 C30 136.72(14)
N1 Cd1 O1 C30 74.29(14)
N3 Cd1 O1 C30 -173.13(12)
O3 Cd1 O1 C30 -33.05(16)
N5 Cd1 O3 C31 7.73(14)
N4 Cd1 O3 C31 118.11(14)
N2 Cd1 O3 C31 -133.16(14)
N1 Cd1 O3 C31 -88.35(15)
N3 Cd1 O3 C31 -174.97(15)
O1 Cd1 O3 C31 27.34(17)
N5 Cd1 N1 C1 -41.99(15)
N4 Cd1 N1 C1 132.42(15)
N2 Cd1 N1 C1 -177.42(15)
N3 Cd1 N1 C1 101.03(14)
O1 Cd1 N1 C1 -110.97(14)
O3 Cd1 N1 C1 25.40(14)
N5 Cd1 N1 C12 142.80(11)
N4 Cd1 N1 C12 -42.79(17)
N2 Cd1 N1 C12 7.37(10)
N3 Cd1 N1 C12 -74.18(11)
O1 Cd1 N1 C12 73.82(11)
O3 Cd1 N1 C12 -149.81(11)
N5 Cd1 N2 C10 99.20(14)
N4 Cd1 N2 C10 -24.53(13)
N1 Cd1 N2 C10 176.17(14)
N3 Cd1 N2 C10 -94.35(13)
O1 Cd1 N2 C10 59.20(13)
O3 Cd1 N2 C10 -135.19(12)
N5 Cd1 N2 C11 -84.21(12)
N4 Cd1 N2 C11 152.06(11)
N1 Cd1 N2 C11 -7.24(10)
N3 Cd1 N2 C11 82.24(11)
O1 Cd1 N2 C11 -124.21(12)
O3 Cd1 N2 C11 41.40(16)
N5 Cd1 N3 C13 78.27(17)
N4 Cd1 N3 C13 179.42(16)
N2 Cd1 N3 C13 -85.47(15)
N1 Cd1 N3 C13 -15.32(15)
O1 Cd1 N3 C13 -134.49(14)
O3 Cd1 N3 C13 74.12(15)
N5 Cd1 N3 C24 -100.02(13)
N4 Cd1 N3 C24 1.13(11)
N2 Cd1 N3 C24 96.24(12)
N1 Cd1 N3 C24 166.39(12)
O1 Cd1 N3 C24 47.22(15)
O3 Cd1 N3 C24 -104.17(12)
N5 Cd1 N4 C22 -41.36(16)
N2 Cd1 N4 C22 98.50(15)
N1 Cd1 N4 C22 144.65(14)
N3 Cd1 N4 C22 178.15(16)
O1 Cd1 N4 C22 22.65(15)
O3 Cd1 N4 C22 -110.79(15)
N5 Cd1 N4 C23 139.41(12)
N2 Cd1 N4 C23 -80.72(12)
N1 Cd1 N4 C23 -34.58(19)
N3 Cd1 N4 C23 -1.08(11)
O1 Cd1 N4 C23 -156.58(12)
O3 Cd1 N4 C23 69.98(12)
N4 Cd1 N5 C25 86.32(13)
N2 Cd1 N5 C25 -29.80(15)
N1 Cd1 N5 C25 -96.45(13)
N3 Cd1 N5 C25 172.86(11)
O1 Cd1 N5 C25 12.32(12)
O3 Cd1 N5 C25 177.21(14)
N4 Cd1 N5 C29 -101.40(13)
N2 Cd1 N5 C29 142.48(12)
N1 Cd1 N5 C29 75.83(13)
N3 Cd1 N5 C29 -14.86(17)
O1 Cd1 N5 C29 -175.40(14)
O3 Cd1 N5 C29 -10.51(12)
C12 N1 C1 C2 1.0(3)
Cd1 N1 C1 C2 -174.06(13)
N1 C1 C2 C3 0.1(3)
C1 C2 C3 C4 -1.1(3)
C2 C3 C4 C12 0.8(2)
C2 C3 C4 C5 -176.58(17)
C12 C4 C5 C6 -0.2(2)
C3 C4 C5 C6 177.14(17)
C4 C5 C6 C7 0.3(3)
C5 C6 C7 C11 0.5(2)
C5 C6 C7 C8 -178.43(16)
C11 C7 C8 C9 -0.7(2)
C6 C7 C8 C9 178.18(16)
C7 C8 C9 C10 0.7(3)
C11 N2 C10 C9 -1.0(2)
Cd1 N2 C10 C9 175.53(13)
C8 C9 C10 N2 0.2(3)
C10 N2 C11 C7 0.9(2)
Cd1 N2 C11 C7 -175.83(11)
C10 N2 C11 C12 -176.74(14)
Cd1 N2 C11 C12 6.51(17)
C8 C7 C11 N2 -0.1(2)
C6 C7 C11 N2 -179.01(14)
C8 C7 C11 C12 177.57(14)
C6 C7 C11 C12 -1.4(2)
C1 N1 C12 C4 -1.3(2)
Cd1 N1 C12 C4 174.37(11)
C1 N1 C12 C11 177.28(14)
Cd1 N1 C12 C11 -7.07(17)
C3 C4 C12 N1 0.4(2)
C5 C4 C12 N1 177.85(15)
C3 C4 C12 C11 -178.20(14)
C5 C4 C12 C11 -0.7(2)
N2 C11 C12 N1 0.6(2)
C7 C11 C12 N1 -177.13(14)
N2 C11 C12 C4 179.22(14)
C7 C11 C12 C4 1.5(2)
C24 N3 C13 C14 -0.1(3)
Cd1 N3 C13 C14 -178.36(14)
N3 C13 C14 C15 0.4(3)
C13 C14 C15 C16 -0.3(3)
C14 C15 C16 C24 0.0(3)
C14 C15 C16 C17 179.74(18)
C15 C16 C17 C18 179.65(18)
C24 C16 C17 C18 -0.6(3)
C16 C17 C18 C19 0.2(3)
C17 C18 C19 C23 1.0(3)
C17 C18 C19 C20 -178.68(18)
C23 C19 C20 C21 0.9(3)
C18 C19 C20 C21 -179.45(19)
C19 C20 C21 C22 0.0(3)
C23 N4 C22 C21 -0.2(3)
Cd1 N4 C22 C21 -179.37(15)
C20 C21 C22 N4 -0.4(3)
C22 N4 C23 C19 1.2(2)
Cd1 N4 C23 C19 -179.57(12)
C22 N4 C23 C24 -178.32(16)
Cd1 N4 C23 C24 0.95(19)
C20 C19 C23 N4 -1.5(3)
C18 C19 C23 N4 178.80(16)
C20 C19 C23 C24 177.96(16)
C18 C19 C23 C24 -1.7(2)
C13 N3 C24 C16 -0.2(2)
Cd1 N3 C24 C16 178.22(12)
C13 N3 C24 C23 -179.54(15)
Cd1 N3 C24 C23 -1.10(18)
C15 C16 C24 N3 0.3(2)
C17 C16 C24 N3 -179.46(16)
C15 C16 C24 C23 179.60(15)
C17 C16 C24 C23 -0.1(2)
N4 C23 C24 N3 0.1(2)
C19 C23 C24 N3 -179.34(15)
N4 C23 C24 C16 -179.20(15)
C19 C23 C24 C16 1.3(2)
C29 N5 C25 C26 -1.5(3)
Cd1 N5 C25 C26 170.85(14)
C29 N5 C25 C30 176.74(15)
Cd1 N5 C25 C30 -10.88(19)
N5 C25 C26 C27 -0.3(3)
C30 C25 C26 C27 -178.44(18)
C25 C26 C27 C28 1.4(3)
C26 C27 C28 C29 -0.8(3)
C25 N5 C29 C28 2.2(3)
Cd1 N5 C29 C28 -170.01(14)
C25 N5 C29 C31 -175.29(15)
Cd1 N5 C29 C31 12.5(2)
C27 C28 C29 N5 -1.1(3)
C27 C28 C29 C31 176.32(18)
Cd1 O1 C30 O2 -166.95(14)
Cd1 O1 C30 C25 13.0(2)
N5 C25 C30 O1 -1.9(2)
C26 C25 C30 O1 176.33(18)
N5 C25 C30 O2 177.99(16)
C26 C25 C30 O2 -3.8(3)
Cd1 O3 C31 O4 177.47(18)
Cd1 O3 C31 C29 -4.4(2)
N5 C29 C31 O4 173.49(19)
C28 C29 C31 O4 -4.0(3)
N5 C29 C31 O3 -4.8(2)
C28 C29 C31 O3 177.72(18)
C36 N6 C32 C33 -0.3(2)
C36 N6 C32 C37 179.71(15)
N6 C32 C33 C34 -1.7(3)
C37 C32 C33 C34 178.31(17)
C32 C33 C34 C35 2.0(3)
C33 C34 C35 C36 -0.5(3)
C32 N6 C36 C35 2.0(3)
C32 N6 C36 C38 -177.60(16)
C34 C35 C36 N6 -1.6(3)
C34 C35 C36 C38 177.97(18)
N6 C32 C37 O5 -174.44(17)
C33 C32 C37 O5 5.6(3)
N6 C32 C37 O6 5.6(2)
C33 C32 C37 O6 -174.38(16)
N6 C36 C38 O7 176.2(2)
C35 C36 C38 O7 -3.4(3)
N6 C36 C38 O8 -2.8(3)
C35 C36 C38 O8 177.61(19)
